data_7109367
loop_
_publ_author_name
'Tao Guo'
'Ran Song'
'Bin-Hua Yuan'
'Xiao-Yang Chen'
'Xing-Wen Sun'
'Guo-Qiang Lin'

_publ_section_title
;
 Highly efficient asymmetric construction of quaternary carbon-containing
 homoallylic and homopropargylic amines
;
_journal_name_full Chem.Commun.
_journal_page_first 5402
_journal_paper_doi 10.1039/c3cc42481b
_journal_volume 49
_journal_year 2013
_chemical_absolute_configuration rm
_chemical_formula_sum 'C22 H26 Br N O3 S'
_chemical_formula_weight 464.41
_chemical_name_systematic
;
?
;
_space_group_IT_number 19
_symmetry_cell_setting orthorhombic
_symmetry_space_group_name_Hall 'P 2ac 2ab'
_symmetry_space_group_name_H-M 'P 21 21 21'
_atom_sites_solution_hydrogens geom
_atom_sites_solution_primary direct
_atom_sites_solution_secondary difmap
_audit_creation_method SHELXL-97
_cell_angle_alpha 90.00
_cell_angle_beta 90.00
_cell_angle_gamma 90.00
_cell_formula_units_Z 4
_cell_length_a 10.6632(13)
_cell_length_b 11.2585(14)
_cell_length_c 19.059(2)
_cell_measurement_reflns_used 3134
_cell_measurement_temperature 296(2)
_cell_measurement_theta_max 24.98
_cell_measurement_theta_min 2.19
_cell_volume 2288.1(5)
_computing_cell_refinement 'Bruker SAINT'
_computing_data_collection 'Bruker APEX2'
_computing_data_reduction 'Bruker SAINT'
_computing_molecular_graphics 'Bruker SHELXTL'
_computing_publication_material 'Bruker SHELXTL'
_computing_structure_refinement 'SHELXL-97 (Sheldrick, 1997)'
_computing_structure_solution 'SHELXS-97 (Sheldrick, 1990)'
_diffrn_ambient_temperature 296(2)
_diffrn_measured_fraction_theta_full 1.000
_diffrn_measured_fraction_theta_max 1.000
_diffrn_measurement_device_type 'Bruker APEX-II CCD'
_diffrn_measurement_method '\f and \w scans'
_diffrn_radiation_monochromator graphite
_diffrn_radiation_source 'fine-focus sealed tube'
_diffrn_radiation_type MoK\a
_diffrn_radiation_wavelength 0.71073
_diffrn_reflns_av_R_equivalents 0.0339
_diffrn_reflns_av_sigmaI/netI 0.0662
_diffrn_reflns_limit_h_max 12
_diffrn_reflns_limit_h_min -9
_diffrn_reflns_limit_k_max 13
_diffrn_reflns_limit_k_min -11
_diffrn_reflns_limit_l_max 23
_diffrn_reflns_limit_l_min -23
_diffrn_reflns_number 11804
_diffrn_reflns_theta_full 25.51
_diffrn_reflns_theta_max 25.51
_diffrn_reflns_theta_min 2.10
_diffrn_standards_number 0
_exptl_absorpt_coefficient_mu 1.909
_exptl_absorpt_correction_T_max 0.7457
_exptl_absorpt_correction_T_min 0.6568
_exptl_absorpt_correction_type multi-scan
_exptl_crystal_colour colorless
_exptl_crystal_density_diffrn 1.348
_exptl_crystal_density_method 'not measured'
_exptl_crystal_F_000 960
_exptl_crystal_size_max 0.30
_exptl_crystal_size_mid 0.27
_exptl_crystal_size_min 0.25
_refine_diff_density_max 0.218
_refine_diff_density_min -0.287
_refine_diff_density_rms 0.036
_refine_ls_abs_structure_details 'Flack H D (1983), Acta Cryst. A39, 876-881'
_refine_ls_abs_structure_Flack 0.007(8)
_refine_ls_extinction_coef 0.0037(5)
_refine_ls_extinction_expression Fc^*^=kFc[1+0.001xFc^2^\l^3^/sin(2\q)]^-1/4^
_refine_ls_extinction_method SHELXL
_refine_ls_goodness_of_fit_ref 0.969
_refine_ls_hydrogen_treatment constr
_refine_ls_matrix_type full
_refine_ls_number_parameters 258
_refine_ls_number_reflns 4255
_refine_ls_number_restraints 0
_refine_ls_restrained_S_all 0.969
_refine_ls_R_factor_all 0.0501
_refine_ls_R_factor_gt 0.0324
_refine_ls_shift/su_max 0.001
_refine_ls_shift/su_mean 0.000
_refine_ls_structure_factor_coef Fsqd
_refine_ls_weighting_details 'calc w=1/[\s^2^(Fo^2^)+(0.0000P)^2^+0.0000P] where P=(Fo^2^+2Fc^2^)/3'
_refine_ls_weighting_scheme calc
_refine_ls_wR_factor_gt 0.0712
_refine_ls_wR_factor_ref 0.0787
_reflns_number_gt 3302
_reflns_number_total 4255
_reflns_threshold_expression >2sigma(I)
_cod_data_source_file c3cc42481b.txt
_cod_data_source_block gt225_0m
_cod_original_sg_symbol_H-M P2(1)2(1)2(1)
_cod_database_code 7109367

loop_
_symmetry_equiv_pos_as_xyz
'x, y, z'
'-x+1/2, -y, z+1/2'
'-x, y+1/2, -z+1/2'
'x+1/2, -y+1/2, -z'

loop_
_atom_site_label
_atom_site_type_symbol
_atom_site_fract_x
_atom_site_fract_y
_atom_site_fract_z
_atom_site_U_iso_or_equiv
_atom_site_adp_type
_atom_site_occupancy
_atom_site_symmetry_multiplicity
_atom_site_calc_flag
_atom_site_refinement_flags
Br1 Br 0.05862(5) 0.80531(3) 0.82947(2) 0.08905(18) Uani 1 1 d .
S1 S 0.27634(7) 0.08408(6) 0.86425(4) 0.04303(18) Uani 1 1 d .
O2 O 0.1189(2) 0.12548(15) 0.99278(10) 0.0515(5) Uani 1 1 d .
C16 C 0.0418(3) 0.0797(2) 1.04110(13) 0.0411(6) Uani 1 1 d .
C13 C 0.1135(3) 0.2539(2) 0.98037(14) 0.0415(6) Uani 1 1 d .
H13 H 0.0334 0.2851 0.9975 0.050 Uiso 1 1 calc R
C4 C 0.1049(3) 0.4009(2) 0.88117(13) 0.0416(7) Uani 1 1 d .
O3 O -0.0268(2) 0.13976(18) 1.07660(11) 0.0602(6) Uani 1 1 d .
O1 O 0.3729(2) 0.05296(18) 0.91730(10) 0.0566(5) Uani 1 1 d .
N1 N 0.2415(2) 0.22757(17) 0.87138(11) 0.0409(5) Uani 1 1 d .
H1 H 0.2959 0.2794 0.8582 0.049 Uiso 1 1 calc R
C14 C 0.2179(3) 0.3102(3) 1.01954(14) 0.0494(7) Uani 1 1 d .
H14 H 0.2992 0.2839 1.0112 0.059 Uiso 1 1 calc R
C1 C 0.0746(3) 0.6402(3) 0.84788(16) 0.0560(8) Uani 1 1 d .
C17 C 0.0513(3) -0.0505(2) 1.04605(12) 0.0421(7) Uani 1 1 d .
C8 C 0.0122(3) 0.2004(3) 0.86489(16) 0.0525(7) Uani 1 1 d .
H8A H 0.0164 0.2102 0.8149 0.079 Uiso 1 1 calc R
H8B H -0.0663 0.2308 0.8818 0.079 Uiso 1 1 calc R
H8C H 0.0188 0.1176 0.8763 0.079 Uiso 1 1 calc R
C22 C -0.0488(3) -0.1102(3) 1.07647(15) 0.0548(8) Uani 1 1 d .
H22 H -0.1179 -0.0678 1.0925 0.066 Uiso 1 1 calc R
C20 C 0.0555(5) -0.2935(3) 1.06016(17) 0.0736(11) Uani 1 1 d .
H20 H 0.0578 -0.3756 1.0652 0.088 Uiso 1 1 calc R
C3 C 0.1770(3) 0.4549(2) 0.82952(17) 0.0569(8) Uani 1 1 d .
H3 H 0.2364 0.4103 0.8054 0.068 Uiso 1 1 calc R
C5 C 0.0147(3) 0.4702(3) 0.91367(16) 0.0559(8) Uani 1 1 d .
H5 H -0.0371 0.4358 0.9473 0.067 Uiso 1 1 calc R
C9 C 0.3596(3) 0.0890(3) 0.77927(14) 0.0505(8) Uani 1 1 d .
C6 C -0.0006(3) 0.5890(3) 0.89764(16) 0.0609(9) Uani 1 1 d .
H6 H -0.0614 0.6338 0.9205 0.073 Uiso 1 1 calc R
C7 C 0.1206(3) 0.2687(2) 0.89950(13) 0.0381(6) Uani 1 1 d .
C19 C 0.1559(4) -0.2350(3) 1.02940(18) 0.0741(11) Uani 1 1 d .
H19 H 0.2251 -0.2782 1.0141 0.089 Uiso 1 1 calc R
C11 C 0.2627(4) 0.1163(4) 0.72365(16) 0.0832(12) Uani 1 1 d .
H11A H 0.2301 0.1949 0.7309 0.125 Uiso 1 1 calc R
H11B H 0.1955 0.0597 0.7266 0.125 Uiso 1 1 calc R
H11C H 0.3008 0.1117 0.6781 0.125 Uiso 1 1 calc R
C2 C 0.1621(3) 0.5740(3) 0.81329(17) 0.0625(9) Uani 1 1 d .
H2 H 0.2117 0.6088 0.7788 0.075 Uiso 1 1 calc R
C18 C 0.1542(3) -0.1133(2) 1.02126(15) 0.0518(8) Uani 1 1 d .
H18 H 0.2205 -0.0741 0.9996 0.062 Uiso 1 1 calc R
C12 C 0.4131(4) -0.0362(3) 0.76919(18) 0.0808(12) Uani 1 1 d .
H12A H 0.4476 -0.0431 0.7229 0.121 Uiso 1 1 calc R
H12B H 0.3474 -0.0936 0.7751 0.121 Uiso 1 1 calc R
H12C H 0.4777 -0.0501 0.8032 0.121 Uiso 1 1 calc R
C21 C -0.0462(4) -0.2317(3) 1.08302(17) 0.0668(9) Uani 1 1 d .
H21 H -0.1137 -0.2716 1.1030 0.080 Uiso 1 1 calc R
C15 C 0.2008(4) 0.3943(3) 1.06469(19) 0.0758(11) Uani 1 1 d .
H15A H 0.1203 0.4220 1.0738 0.091 Uiso 1 1 calc R
H15B H 0.2691 0.4271 1.0881 0.091 Uiso 1 1 calc R
C10 C 0.4651(4) 0.1785(3) 0.78031(18) 0.0762(10) Uani 1 1 d .
H10A H 0.5127 0.1722 0.7377 0.114 Uiso 1 1 calc R
H10B H 0.5187 0.1632 0.8198 0.114 Uiso 1 1 calc R
H10C H 0.4308 0.2571 0.7841 0.114 Uiso 1 1 calc R

loop_
_atom_site_aniso_label
_atom_site_aniso_U_11
_atom_site_aniso_U_22
_atom_site_aniso_U_33
_atom_site_aniso_U_23
_atom_site_aniso_U_13
_atom_site_aniso_U_12
Br1 0.1383(4) 0.03804(18) 0.0908(3) 0.00917(18) -0.0272(3) 0.0005(2)
S1 0.0515(4) 0.0337(4) 0.0439(4) 0.0024(3) 0.0064(3) 0.0002(3)
O2 0.0660(13) 0.0340(10) 0.0544(11) 0.0094(9) 0.0206(11) 0.0059(9)
C16 0.0441(16) 0.0429(15) 0.0362(13) 0.0066(12) -0.0001(13) 0.0019(15)
C13 0.0484(17) 0.0324(14) 0.0438(15) 0.0050(12) 0.0038(14) 0.0042(12)
C4 0.0443(16) 0.0387(15) 0.0419(15) 0.0058(12) -0.0058(13) -0.0028(13)
O3 0.0647(14) 0.0486(12) 0.0673(12) 0.0099(10) 0.0256(12) 0.0134(11)
O1 0.0639(14) 0.0561(13) 0.0499(11) 0.0118(10) 0.0021(11) 0.0132(11)
N1 0.0445(13) 0.0313(12) 0.0469(12) 0.0055(10) 0.0102(12) -0.0033(10)
C14 0.0513(17) 0.0497(17) 0.0473(15) 0.0001(16) -0.0049(15) 0.0045(16)
C1 0.075(2) 0.0383(15) 0.0546(18) 0.0064(14) -0.0191(18) -0.0027(16)
C17 0.0552(19) 0.0402(15) 0.0308(13) 0.0027(11) -0.0012(14) -0.0010(14)
C8 0.0478(16) 0.0514(17) 0.0584(17) -0.0026(15) -0.0029(15) -0.0097(14)
C22 0.060(2) 0.0540(18) 0.0508(16) 0.0107(14) 0.0037(17) -0.0033(16)
C20 0.124(3) 0.0350(17) 0.062(2) 0.0042(15) 0.001(2) -0.011(2)
C3 0.0591(19) 0.0493(18) 0.0623(18) 0.0140(17) 0.0076(18) 0.0033(15)
C5 0.067(2) 0.0467(17) 0.0538(18) 0.0086(15) 0.0030(16) 0.0093(15)
C9 0.062(2) 0.0426(16) 0.0465(16) 0.0005(14) 0.0082(15) 0.0064(15)
C6 0.075(2) 0.0506(19) 0.0571(19) 0.0001(16) -0.0063(18) 0.0166(17)
C7 0.0405(15) 0.0332(14) 0.0407(14) 0.0000(12) 0.0032(13) -0.0003(12)
C19 0.109(3) 0.0455(19) 0.068(2) -0.0024(17) 0.011(2) 0.018(2)
C11 0.099(3) 0.108(3) 0.0430(17) -0.003(2) -0.004(2) 0.017(2)
C2 0.065(2) 0.054(2) 0.069(2) 0.0205(17) 0.0034(18) -0.0075(17)
C18 0.065(2) 0.0412(16) 0.0495(16) 0.0015(14) 0.0073(17) 0.0071(15)
C12 0.106(3) 0.061(2) 0.076(2) -0.0066(18) 0.034(2) 0.017(2)
C21 0.089(3) 0.053(2) 0.0585(19) 0.0101(16) -0.002(2) -0.021(2)
C15 0.077(3) 0.067(2) 0.083(2) -0.015(2) -0.022(2) 0.014(2)
C10 0.083(2) 0.078(2) 0.068(2) 0.0051(19) 0.032(2) -0.016(2)

loop_
_atom_type_symbol
_atom_type_description
_atom_type_scat_dispersion_real
_atom_type_scat_dispersion_imag
_atom_type_scat_source
C C 0.0033 0.0016 'International Tables Vol C Tables 4.2.6.8 and 6.1.1.4'
H H 0.0000 0.0000 'International Tables Vol C Tables 4.2.6.8 and 6.1.1.4'
N N 0.0061 0.0033 'International Tables Vol C Tables 4.2.6.8 and 6.1.1.4'
O O 0.0106 0.0060 'International Tables Vol C Tables 4.2.6.8 and 6.1.1.4'
S S 0.1246 0.1234 'International Tables Vol C Tables 4.2.6.8 and 6.1.1.4'
Br Br -0.2901 2.4595 'International Tables Vol C Tables 4.2.6.8 and 6.1.1.4'

loop_
_geom_angle_atom_site_label_1
_geom_angle_atom_site_label_2
_geom_angle_atom_site_label_3
_geom_angle
O1 S1 N1 109.18(12)
O1 S1 C9 105.68(13)
N1 S1 C9 98.63(12)
C16 O2 C13 117.8(2)
O3 C16 O2 122.9(2)
O3 C16 C17 124.4(3)
O2 C16 C17 112.7(2)
O2 C13 C14 108.1(2)
O2 C13 C7 105.3(2)
C14 C13 C7 114.7(2)
O2 C13 H13 109.5
C14 C13 H13 109.5
C7 C13 H13 109.5
C5 C4 C3 117.0(3)
C5 C4 C7 121.3(2)
C3 C4 C7 121.6(3)
C7 N1 S1 122.12(16)
C7 N1 H1 118.9
S1 N1 H1 118.9
C15 C14 C13 122.9(3)
C15 C14 H14 118.6
C13 C14 H14 118.6
C2 C1 C6 120.4(3)
C2 C1 Br1 120.4(2)
C6 C1 Br1 119.2(3)
C18 C17 C22 120.2(3)
C18 C17 C16 122.7(3)
C22 C17 C16 117.1(3)
C7 C8 H8A 109.5
C7 C8 H8B 109.5
H8A C8 H8B 109.5
C7 C8 H8C 109.5
H8A C8 H8C 109.5
H8B C8 H8C 109.5
C21 C22 C17 120.3(4)
C21 C22 H22 119.9
C17 C22 H22 119.9
C21 C20 C19 120.5(3)
C21 C20 H20 119.7
C19 C20 H20 119.7
C2 C3 C4 121.2(3)
C2 C3 H3 119.4
C4 C3 H3 119.4
C6 C5 C4 121.9(3)
C6 C5 H5 119.1
C4 C5 H5 119.1
C10 C9 C11 112.5(3)
C10 C9 C12 109.8(3)
C11 C9 C12 110.7(3)
C10 C9 S1 111.5(2)
C11 C9 S1 107.0(2)
C12 C9 S1 105.2(2)
C1 C6 C5 119.5(3)
C1 C6 H6 120.3
C5 C6 H6 120.3
N1 C7 C8 110.2(2)
N1 C7 C4 108.5(2)
C8 C7 C4 107.8(2)
N1 C7 C13 111.7(2)
C8 C7 C13 109.6(2)
C4 C7 C13 108.9(2)
C18 C19 C20 120.6(4)
C18 C19 H19 119.7
C20 C19 H19 119.7
C9 C11 H11A 109.5
C9 C11 H11B 109.5
H11A C11 H11B 109.5
C9 C11 H11C 109.5
H11A C11 H11C 109.5
H11B C11 H11C 109.5
C1 C2 C3 120.0(3)
C1 C2 H2 120.0
C3 C2 H2 120.0
C19 C18 C17 118.6(3)
C19 C18 H18 120.7
C17 C18 H18 120.7
C9 C12 H12A 109.5
C9 C12 H12B 109.5
H12A C12 H12B 109.5
C9 C12 H12C 109.5
H12A C12 H12C 109.5
H12B C12 H12C 109.5
C20 C21 C22 119.8(4)
C20 C21 H21 120.1
C22 C21 H21 120.1
C14 C15 H15A 120.0
C14 C15 H15B 120.0
H15A C15 H15B 120.0
C9 C10 H10A 109.5
C9 C10 H10B 109.5
H10A C10 H10B 109.5
C9 C10 H10C 109.5
H10A C10 H10C 109.5
H10B C10 H10C 109.5

loop_
_geom_bond_atom_site_label_1
_geom_bond_atom_site_label_2
_geom_bond_distance
Br1 C1 1.900(3)
S1 O1 1.485(2)
S1 N1 1.663(2)
S1 C9 1.848(3)
O2 C16 1.338(3)
O2 C13 1.466(3)
C16 O3 1.204(3)
C16 C17 1.473(4)
C13 C14 1.482(4)
C13 C7 1.552(4)
C13 H13 0.9800
C4 C5 1.385(4)
C4 C3 1.389(4)
C4 C7 1.537(4)
N1 C7 1.471(3)
N1 H1 0.8600
C14 C15 1.292(4)
C14 H14 0.9300
C1 C2 1.364(4)
C1 C6 1.369(4)
C17 C18 1.387(4)
C17 C22 1.388(4)
C8 C7 1.537(4)
C8 H8A 0.9600
C8 H8B 0.9600
C8 H8C 0.9600
C22 C21 1.374(4)
C22 H22 0.9300
C20 C21 1.360(5)
C20 C19 1.387(5)
C20 H20 0.9300
C3 C2 1.385(4)
C3 H3 0.9300
C5 C6 1.381(4)
C5 H5 0.9300
C9 C10 1.510(4)
C9 C11 1.512(5)
C9 C12 1.532(4)
C6 H6 0.9300
C19 C18 1.379(4)
C19 H19 0.9300
C11 H11A 0.9600
C11 H11B 0.9600
C11 H11C 0.9600
C2 H2 0.9300
C18 H18 0.9300
C12 H12A 0.9600
C12 H12B 0.9600
C12 H12C 0.9600
C21 H21 0.9300
C15 H15A 0.9300
C15 H15B 0.9300
C10 H10A 0.9600
C10 H10B 0.9600
C10 H10C 0.9600

loop_
_geom_torsion_atom_site_label_1
_geom_torsion_atom_site_label_2
_geom_torsion_atom_site_label_3
_geom_torsion_atom_site_label_4
_geom_torsion
C13 O2 C16 O3 -3.5(4)
C13 O2 C16 C17 177.0(2)
C16 O2 C13 C14 99.2(3)
C16 O2 C13 C7 -137.8(2)
O1 S1 N1 C7 -108.9(2)
C9 S1 N1 C7 141.1(2)
O2 C13 C14 C15 -124.5(3)
C7 C13 C14 C15 118.4(3)
O3 C16 C17 C18 -159.9(3)
O2 C16 C17 C18 19.6(4)
O3 C16 C17 C22 20.6(4)
O2 C16 C17 C22 -159.8(2)
C18 C17 C22 C21 0.8(4)
C16 C17 C22 C21 -179.8(3)
C5 C4 C3 C2 2.3(4)
C7 C4 C3 C2 179.9(3)
C3 C4 C5 C6 -2.3(4)
C7 C4 C5 C6 -179.9(3)
O1 S1 C9 C10 -58.6(3)
N1 S1 C9 C10 54.2(2)
O1 S1 C9 C11 178.1(2)
N1 S1 C9 C11 -69.1(2)
O1 S1 C9 C12 60.3(3)
N1 S1 C9 C12 173.1(2)
C2 C1 C6 C5 1.4(5)
Br1 C1 C6 C5 -176.9(2)
C4 C5 C6 C1 0.5(5)
S1 N1 C7 C8 -47.6(3)
S1 N1 C7 C4 -165.31(17)
S1 N1 C7 C13 74.6(3)
C5 C4 C7 N1 -165.4(2)
C3 C4 C7 N1 17.1(3)
C5 C4 C7 C8 75.3(3)
C3 C4 C7 C8 -102.2(3)
C5 C4 C7 C13 -43.6(3)
C3 C4 C7 C13 139.0(3)
O2 C13 C7 N1 -64.6(3)
C14 C13 C7 N1 54.1(3)
O2 C13 C7 C8 57.8(3)
C14 C13 C7 C8 176.6(2)
O2 C13 C7 C4 175.5(2)
C14 C13 C7 C4 -65.7(3)
C21 C20 C19 C18 -0.2(5)
C6 C1 C2 C3 -1.4(5)
Br1 C1 C2 C3 176.9(2)
C4 C3 C2 C1 -0.6(5)
C20 C19 C18 C17 1.6(5)
C22 C17 C18 C19 -1.8(4)
C16 C17 C18 C19 178.8(3)
C19 C20 C21 C22 -0.9(5)
C17 C22 C21 C20 0.6(5)
